data_7708890
loop_
_publ_author_name
'Brune, Veronika'
'Raydan, Nidal'
'Sutorius, Anja'
'Hartl, Fabian'
'Purohit, Bhagyesh'
'Gahlot, Sweta'
'Bargiela, Pascal'
'Burel, Laurence'
'Wilhelm, Michael'
'Hegemann, Corinna'
'Atamt\"urk, Ufuk'
'Mathur, Sanjay'
'Mishra, Shashank'

_publ_section_title
;
 Single source precursor route to nanometric tin chalcogenides.
;
_journal_name_full 'Dalton transactions (Cambridge, England : 2003)'
_journal_paper_doi 10.1039/d1dt02964a
_journal_year 2021
_chemical_formula_moiety 'C6 H12 Cl3 N S2 Sn'
_chemical_formula_sum 'C6 H12 Cl3 N S2 Sn'
_chemical_formula_weight 387.33
_space_group_crystal_system orthorhombic
_space_group_IT_number 29
_space_group_name_Hall 'P 2c -2ac'
_space_group_name_H-M_alt 'P c a 21'
_atom_sites_solution_hydrogens geom
_audit_creation_method SHELXL-2014
_audit_update_record
;
2021-08-23 deposited with the CCDC.	2021-11-01 downloaded from the CCDC.
;
_cell_angle_alpha 90
_cell_angle_beta 90
_cell_angle_gamma 90
_cell_formula_units_Z 8
_cell_length_a 16.8805(7)
_cell_length_b 11.8026(4)
_cell_length_c 12.5545(4)
_cell_measurement_reflns_used 17386
_cell_measurement_temperature 293(2)
_cell_measurement_theta_max 24.497
_cell_measurement_theta_min 2.413
_cell_volume 2501.28(16)
_computing_cell_refinement 'X-Area (Stoe & Cie, 2001)'
_computing_data_collection 'X-Area (Stoe & Cie, 2001)'
_computing_data_reduction 'X-Area (Stoe & Cie, 2001)'
_computing_structure_refinement 'SHELXL-2014 (Sheldrick, 2014)'
_computing_structure_solution 'SHELXS-97 (Sheldrick, 1990)'
_diffrn_ambient_temperature 293(2)
_diffrn_detector_area_resol_mean 'not measured'
_diffrn_measured_fraction_theta_full 0.951
_diffrn_measured_fraction_theta_max 0.953
_diffrn_measurement_device_type 'IPDS 2 T (Stoe & Cie)'
_diffrn_measurement_method '\w and \f scans'
_diffrn_radiation_type MoK\a
_diffrn_radiation_wavelength 0.71073
_diffrn_reflns_av_R_equivalents 0.1809
_diffrn_reflns_av_unetI/netI 0.0807
_diffrn_reflns_Laue_measured_fraction_full 0.951
_diffrn_reflns_Laue_measured_fraction_max 0.953
_diffrn_reflns_limit_h_max 20
_diffrn_reflns_limit_h_min -20
_diffrn_reflns_limit_k_max 14
_diffrn_reflns_limit_k_min -14
_diffrn_reflns_limit_l_max 15
_diffrn_reflns_limit_l_min -13
_diffrn_reflns_number 49534
_diffrn_reflns_point_group_measured_fraction_full 0.974
_diffrn_reflns_point_group_measured_fraction_max 0.975
_diffrn_reflns_theta_full 25.242
_diffrn_reflns_theta_max 25.999
_diffrn_reflns_theta_min 2.413
_diffrn_source 'fine-focus sealed tube'
_exptl_absorpt_coefficient_mu 2.976
_exptl_absorpt_correction_T_max 0.6581
_exptl_absorpt_correction_T_min 0.5071
_exptl_absorpt_correction_type numerical
_exptl_absorpt_process_details
;
The absorption correction (X-RED; Stoe & Cie, 2001)
was performed after optimizing the crystal shape
using X-SHAPE (Stoe & Cie, 1999).
;
_exptl_crystal_colour yellow
_exptl_crystal_density_diffrn 2.057
_exptl_crystal_density_meas ?
_exptl_crystal_density_method 'not measured'
_exptl_crystal_description column
_exptl_crystal_F_000 1504
_exptl_crystal_size_max 0.32
_exptl_crystal_size_mid 0.26
_exptl_crystal_size_min 0.21
_exptl_transmission_factor_max 'not measured'
_exptl_transmission_factor_min 'not measured'
_refine_diff_density_max 0.976
_refine_diff_density_min -0.862
_refine_diff_density_rms 0.144
_refine_ls_abs_structure_details
;
 Refined as an inversion twin.
;
_refine_ls_abs_structure_Flack 1.05(7)
_refine_ls_extinction_method none
_refine_ls_goodness_of_fit_ref 0.995
_refine_ls_hydrogen_treatment constr
_refine_ls_matrix_type full
_refine_ls_number_parameters 236
_refine_ls_number_reflns 4619
_refine_ls_number_restraints 1
_refine_ls_restrained_S_all 0.995
_refine_ls_R_factor_all 0.0820
_refine_ls_R_factor_gt 0.0462
_refine_ls_shift/su_max 0.000
_refine_ls_shift/su_mean 0.000
_refine_ls_structure_factor_coef Fsqd
_refine_ls_weighting_details 'w=1/[\s^2^(Fo^2^)+(0.0461P)^2^] where P=(Fo^2^+2Fc^2^)/3'
_refine_ls_weighting_scheme calc
_refine_ls_wR_factor_gt 0.0945
_refine_ls_wR_factor_ref 0.1077
_reflns_Friedel_coverage 0.950
_reflns_Friedel_fraction_full 1.000
_reflns_Friedel_fraction_max 1.000
_reflns_number_gt 3163
_reflns_number_total 4619
_reflns_threshold_expression 'I > 2\s(I)'
_cod_data_source_file d1dt02964a2.cif
_cod_data_source_block shelx_CCDC2
_cod_depositor_comments
;
The following automatic conversions were performed:

data item '_exptl_crystal_density_meas' value 'not measured' was
changed to '?' -- the value is perceived as not measured.

Automatic conversion script
Id: cif_fix_values 7556 2019-12-06 15:28:31Z antanas 
;
_cod_database_code 7708890
_shelx_space_group_comment
;
The symmetry employed for this shelxl refinement is uniquely defined
by the following loop, which should always be used as a source of
symmetry information in preference to the above space-group names.
They are only intended as comments.
;
_shelxl_version_number 2014-3

loop_
_space_group_symop_operation_xyz
'x, y, z'
'-x, -y, z+1/2'
'-x+1/2, y, z+1/2'
'x+1/2, -y, z'

loop_
_atom_site_label
_atom_site_type_symbol
_atom_site_fract_x
_atom_site_fract_y
_atom_site_fract_z
_atom_site_U_iso_or_equiv
_atom_site_adp_type
_atom_site_occupancy
_atom_site_site_symmetry_order
_atom_site_calc_flag
_atom_site_refinement_flags_posn
_atom_site_refinement_flags_adp
_atom_site_refinement_flags_occupancy
_atom_site_disorder_assembly
_atom_site_disorder_group
Sn2 Sn 0.30756(6) 0.98258(10) 0.05184(8) 0.0266(2) Uani 1 1 d . . . . .
Cl6 Cl 0.4173(3) 1.1391(5) -0.1035(4) 0.0506(12) Uani 1 1 d . . . . .
Cl5 Cl 0.4147(4) 0.8962(5) -0.1439(4) 0.0598(15) Uani 1 1 d . . . . .
Cl4 Cl 0.4366(2) 0.9796(4) 0.1376(3) 0.0377(9) Uani 1 1 d . . . . .
S4 S 0.2619(3) 1.1442(4) 0.1476(4) 0.0420(11) Uani 1 1 d . . . . .
S3 S 0.2785(3) 0.7959(4) 0.1106(4) 0.0407(11) Uani 1 1 d . . . . .
N2 N 0.1769(9) 0.9757(14) -0.0110(11) 0.038(3) Uani 1 1 d . . . . .
C12 C 0.3576(10) 1.0140(17) -0.1047(13) 0.041(4) Uani 1 1 d . . . . .
H12 H 0.3143 1.0243 -0.1558 0.050 Uiso 1 1 calc R U . . .
C8 C 0.1349(10) 0.8974(15) 0.0621(18) 0.036(4) Uani 1 1 d . . . . .
H8A H 0.0812 0.8861 0.0368 0.043 Uiso 1 1 calc R U . . .
H8B H 0.1321 0.9312 0.1324 0.043 Uiso 1 1 calc R U . . .
C11 C 0.1699(13) 0.931(2) -0.1219(15) 0.053(6) Uani 1 1 d . . . . .
H11A H 0.1968 0.9811 -0.1701 0.079 Uiso 1 1 calc R U . . .
H11B H 0.1933 0.8571 -0.1256 0.079 Uiso 1 1 calc R U . . .
H11C H 0.1150 0.9264 -0.1413 0.079 Uiso 1 1 calc R U . . .
C9 C 0.1456(13) 1.0930(16) -0.0049(19) 0.048(5) Uani 1 1 d . . . . .
H9A H 0.0892 1.0916 -0.0196 0.058 Uiso 1 1 calc R U . . .
H9B H 0.1708 1.1385 -0.0596 0.058 Uiso 1 1 calc R U . . .
C7 C 0.1756(9) 0.7858(13) 0.0695(17) 0.037(4) Uani 1 1 d . . . . .
H7A H 0.1732 0.7489 0.0005 0.044 Uiso 1 1 calc R U . . .
H7B H 0.1473 0.7386 0.1199 0.044 Uiso 1 1 calc R U . . .
C10 C 0.1589(11) 1.1476(17) 0.1007(18) 0.048(5) Uani 1 1 d . . . . .
H10A H 0.1258 1.1101 0.1530 0.058 Uiso 1 1 calc R U . . .
H10B H 0.1419 1.2259 0.0964 0.058 Uiso 1 1 calc R U . . .
Sn1 Sn 0.37349(6) 0.48450(10) 0.31789(8) 0.0263(2) Uani 1 1 d . . . . .
Cl2 Cl 0.1991(3) 0.3740(5) 0.3067(5) 0.0487(13) Uani 1 1 d . . . . .
Cl1 Cl 0.3413(3) 0.4757(5) 0.5081(3) 0.0384(10) Uani 1 1 d . . . . .
Cl3 Cl 0.2040(3) 0.6185(4) 0.3318(4) 0.0437(11) Uani 1 1 d . . . . .
S1 S 0.4327(3) 0.3015(4) 0.3283(5) 0.0434(11) Uani 1 1 d . . . . .
S2 S 0.4464(3) 0.6559(4) 0.3351(4) 0.0396(11) Uani 1 1 d . . . . .
N1 N 0.4250(7) 0.4832(12) 0.1457(9) 0.025(3) Uani 1 1 d . . . . .
C6 C 0.2498(8) 0.4966(16) 0.2724(13) 0.034(4) Uani 1 1 d . . . . .
H6 H 0.2472 0.5052 0.1948 0.040 Uiso 1 1 calc R U . . .
C3 C 0.4491(11) 0.5976(14) 0.1176(14) 0.034(4) Uani 1 1 d . . . . .
H3A H 0.4022 0.6413 0.1002 0.041 Uiso 1 1 calc R U . . .
H3B H 0.4819 0.5941 0.0542 0.041 Uiso 1 1 calc R U . . .
C5 C 0.3686(10) 0.4419(16) 0.0639(14) 0.041(4) Uani 1 1 d . . . . .
H5A H 0.3521 0.3664 0.0814 0.062 Uiso 1 1 calc R U . . .
H5B H 0.3232 0.4909 0.0619 0.062 Uiso 1 1 calc R U . . .
H5C H 0.3940 0.4418 -0.0045 0.062 Uiso 1 1 calc R U . . .
C1 C 0.4750(14) 0.2916(17) 0.1937(18) 0.052(6) Uani 1 1 d . . . . .
H1A H 0.5228 0.2461 0.1959 0.062 Uiso 1 1 calc R U . . .
H1B H 0.4375 0.2543 0.1469 0.062 Uiso 1 1 calc R U . . .
C2 C 0.4942(11) 0.4065(15) 0.1502(15) 0.042(5) Uani 1 1 d . . . . .
H2A H 0.5348 0.4409 0.1944 0.050 Uiso 1 1 calc R U . . .
H2B H 0.5158 0.3981 0.0791 0.050 Uiso 1 1 calc R U . . .
C4 C 0.4950(13) 0.6596(15) 0.2047(16) 0.045(5) Uani 1 1 d . . . . .
H4A H 0.5020 0.7380 0.1835 0.054 Uiso 1 1 calc R U . . .
H4B H 0.5471 0.6258 0.2112 0.054 Uiso 1 1 calc R U . . .

loop_
_atom_site_aniso_label
_atom_site_aniso_U_11
_atom_site_aniso_U_22
_atom_site_aniso_U_33
_atom_site_aniso_U_23
_atom_site_aniso_U_13
_atom_site_aniso_U_12
Sn2 0.0281(5) 0.0290(5) 0.0228(5) 0.0005(8) 0.0010(4) 0.0013(5)
Cl6 0.049(3) 0.054(3) 0.049(3) 0.016(2) 0.003(2) -0.016(2)
Cl5 0.068(4) 0.068(4) 0.044(3) -0.015(2) 0.017(2) 0.012(3)
Cl4 0.030(2) 0.052(3) 0.032(2) 0.003(2) -0.0030(16) -0.001(2)
S4 0.048(3) 0.032(2) 0.046(3) -0.014(2) 0.004(2) 0.003(2)
S3 0.034(3) 0.032(2) 0.057(3) 0.014(2) -0.002(2) 0.0013(19)
N2 0.043(9) 0.038(8) 0.034(8) 0.005(7) -0.001(6) 0.009(7)
C12 0.037(9) 0.058(12) 0.029(9) 0.005(9) 0.005(7) 0.005(9)
C8 0.031(9) 0.033(9) 0.043(11) 0.015(9) 0.007(9) 0.010(7)
C11 0.054(13) 0.071(14) 0.033(11) 0.007(10) -0.006(9) -0.023(11)
C9 0.044(12) 0.033(11) 0.068(15) 0.009(10) -0.008(10) 0.004(9)
C7 0.026(9) 0.030(8) 0.054(13) 0.003(8) -0.001(8) -0.003(6)
C10 0.035(11) 0.036(11) 0.072(16) -0.005(10) 0.014(10) 0.010(9)
Sn1 0.0231(4) 0.0340(6) 0.0217(5) 0.0002(8) 0.0003(4) -0.0007(4)
Cl2 0.034(2) 0.053(3) 0.059(3) -0.022(3) 0.006(2) -0.0101(19)
Cl1 0.035(2) 0.059(3) 0.0212(17) 0.000(2) 0.0008(15) -0.004(2)
Cl3 0.035(2) 0.046(3) 0.050(3) 0.008(2) 0.008(2) 0.0081(18)
S1 0.048(3) 0.033(2) 0.050(3) 0.016(2) 0.012(3) 0.0112(18)
S2 0.043(3) 0.036(2) 0.040(3) -0.008(2) 0.005(2) -0.0107(18)
N1 0.021(6) 0.034(7) 0.020(6) 0.006(6) -0.001(5) -0.005(6)
C6 0.011(6) 0.046(12) 0.043(10) -0.014(8) -0.004(6) -0.004(7)
C3 0.036(10) 0.034(9) 0.031(9) 0.009(7) 0.012(7) 0.003(7)
C5 0.036(9) 0.063(11) 0.024(9) -0.003(8) 0.001(9) -0.011(7)
C1 0.068(15) 0.038(12) 0.049(12) 0.005(9) 0.021(10) 0.017(10)
C2 0.043(11) 0.041(11) 0.040(11) -0.001(8) 0.021(9) 0.018(8)
C4 0.055(13) 0.029(10) 0.052(12) 0.010(8) 0.005(10) -0.015(9)

loop_
_atom_type_symbol
_atom_type_description
_atom_type_scat_dispersion_real
_atom_type_scat_dispersion_imag
_atom_type_scat_source
C C 0.0033 0.0016 'International Tables Vol C Tables 4.2.6.8 and 6.1.1.4'
H H 0.0000 0.0000 'International Tables Vol C Tables 4.2.6.8 and 6.1.1.4'
Cl Cl 0.1484 0.1585 'International Tables Vol C Tables 4.2.6.8 and 6.1.1.4'
N N 0.0061 0.0033 'International Tables Vol C Tables 4.2.6.8 and 6.1.1.4'
S S 0.1246 0.1234 'International Tables Vol C Tables 4.2.6.8 and 6.1.1.4'
Sn Sn -0.6537 1.4246 'International Tables Vol C Tables 4.2.6.8 and 6.1.1.4'

loop_
_geom_angle_atom_site_label_1
_geom_angle_atom_site_label_2
_geom_angle_atom_site_label_3
_geom_angle
_geom_angle_site_symmetry_1
_geom_angle_site_symmetry_3
_geom_angle_publ_flag
C12 Sn2 N2 93.9(6) . . ?
C12 Sn2 S3 121.3(6) . . ?
N2 Sn2 S3 83.0(4) . . ?
C12 Sn2 S4 116.5(5) . . ?
N2 Sn2 S4 83.9(4) . . ?
S3 Sn2 S4 121.3(2) . . ?
C12 Sn2 Cl4 93.1(5) . . ?
N2 Sn2 Cl4 172.8(4) . . ?
S3 Sn2 Cl4 91.97(17) . . ?
S4 Sn2 Cl4 94.45(18) . . ?
C10 S4 Sn2 99.3(7) . . ?
C7 S3 Sn2 99.8(5) . . ?
C8 N2 C9 112.3(15) . . ?
C8 N2 C11 108.6(16) . . ?
C9 N2 C11 110.5(16) . . ?
C8 N2 Sn2 105.2(11) . . ?
C9 N2 Sn2 106.6(11) . . ?
C11 N2 Sn2 113.6(11) . . ?
Cl5 C12 Cl6 110.3(9) . . ?
Cl5 C12 Sn2 109.3(9) . . ?
Cl6 C12 Sn2 110.7(9) . . ?
Cl5 C12 H12 108.8 . . ?
Cl6 C12 H12 108.8 . . ?
Sn2 C12 H12 108.8 . . ?
N2 C8 C7 111.7(14) . . ?
N2 C8 H8A 109.3 . . ?
C7 C8 H8A 109.3 . . ?
N2 C8 H8B 109.3 . . ?
C7 C8 H8B 109.3 . . ?
H8A C8 H8B 107.9 . . ?
N2 C11 H11A 109.5 . . ?
N2 C11 H11B 109.5 . . ?
H11A C11 H11B 109.5 . . ?
N2 C11 H11C 109.5 . . ?
H11A C11 H11C 109.5 . . ?
H11B C11 H11C 109.5 . . ?
N2 C9 C10 113.3(16) . . ?
N2 C9 H9A 108.9 . . ?
C10 C9 H9A 108.9 . . ?
N2 C9 H9B 108.9 . . ?
C10 C9 H9B 108.9 . . ?
H9A C9 H9B 107.7 . . ?
C8 C7 S3 113.7(12) . . ?
C8 C7 H7A 108.8 . . ?
S3 C7 H7A 108.8 . . ?
C8 C7 H7B 108.8 . . ?
S3 C7 H7B 108.8 . . ?
H7A C7 H7B 107.7 . . ?
C9 C10 S4 114.7(14) . . ?
C9 C10 H10A 108.6 . . ?
S4 C10 H10A 108.6 . . ?
C9 C10 H10B 108.6 . . ?
S4 C10 H10B 108.6 . . ?
H10A C10 H10B 107.6 . . ?
C6 Sn1 N1 96.6(5) . . ?
C6 Sn1 S2 117.8(5) . . ?
N1 Sn1 S2 84.1(3) . . ?
C6 Sn1 S1 118.5(5) . . ?
N1 Sn1 S1 83.6(4) . . ?
S2 Sn1 S1 123.30(17) . . ?
C6 Sn1 Cl1 92.6(4) . . ?
N1 Sn1 Cl1 170.5(3) . . ?
S2 Sn1 Cl1 93.59(17) . . ?
S1 Sn1 Cl1 90.08(19) . . ?
C1 S1 Sn1 99.8(6) . . ?
C4 S2 Sn1 99.8(6) . . ?
C3 N1 C2 110.9(13) . . ?
C3 N1 C5 108.5(13) . . ?
C2 N1 C5 109.5(14) . . ?
C3 N1 Sn1 108.9(9) . . ?
C2 N1 Sn1 105.3(9) . . ?
C5 N1 Sn1 113.9(9) . . ?
Cl2 C6 Cl3 110.7(8) . . ?
Cl2 C6 Sn1 110.8(9) . . ?
Cl3 C6 Sn1 111.0(8) . . ?
Cl2 C6 H6 108.1 . . ?
Cl3 C6 H6 108.1 . . ?
Sn1 C6 H6 108.1 . . ?
N1 C3 C4 114.4(14) . . ?
N1 C3 H3A 108.7 . . ?
C4 C3 H3A 108.7 . . ?
N1 C3 H3B 108.7 . . ?
C4 C3 H3B 108.7 . . ?
H3A C3 H3B 107.6 . . ?
N1 C5 H5A 109.5 . . ?
N1 C5 H5B 109.5 . . ?
H5A C5 H5B 109.5 . . ?
N1 C5 H5C 109.5 . . ?
H5A C5 H5C 109.5 . . ?
H5B C5 H5C 109.5 . . ?
C2 C1 S1 111.2(13) . . ?
C2 C1 H1A 109.4 . . ?
S1 C1 H1A 109.4 . . ?
C2 C1 H1B 109.4 . . ?
S1 C1 H1B 109.4 . . ?
H1A C1 H1B 108.0 . . ?
N1 C2 C1 113.4(15) . . ?
N1 C2 H2A 108.9 . . ?
C1 C2 H2A 108.9 . . ?
N1 C2 H2B 108.9 . . ?
C1 C2 H2B 108.9 . . ?
H2A C2 H2B 107.7 . . ?
C3 C4 S2 113.7(13) . . ?
C3 C4 H4A 108.8 . . ?
S2 C4 H4A 108.8 . . ?
C3 C4 H4B 108.8 . . ?
S2 C4 H4B 108.8 . . ?
H4A C4 H4B 107.7 . . ?

loop_
_geom_bond_atom_site_label_1
_geom_bond_atom_site_label_2
_geom_bond_distance
_geom_bond_site_symmetry_2
_geom_bond_publ_flag
Sn2 C12 2.171(16) . ?
Sn2 N2 2.345(15) . ?
Sn2 S3 2.375(5) . ?
Sn2 S4 2.383(5) . ?
Sn2 Cl4 2.430(4) . ?
Cl6 C12 1.79(2) . ?
Cl5 C12 1.761(19) . ?
S4 C10 1.84(2) . ?
S3 C7 1.816(16) . ?
N2 C8 1.48(2) . ?
N2 C9 1.48(2) . ?
N2 C11 1.49(2) . ?
C12 H12 0.9800 . ?
C8 C7 1.49(2) . ?
C8 H8A 0.9700 . ?
C8 H8B 0.9700 . ?
C11 H11A 0.9600 . ?
C11 H11B 0.9600 . ?
C11 H11C 0.9600 . ?
C9 C10 1.49(3) . ?
C9 H9A 0.9700 . ?
C9 H9B 0.9700 . ?
C7 H7A 0.9700 . ?
C7 H7B 0.9700 . ?
C10 H10A 0.9700 . ?
C10 H10B 0.9700 . ?
Sn1 C6 2.170(14) . ?
Sn1 N1 2.330(12) . ?
Sn1 S2 2.378(5) . ?
Sn1 S1 2.383(5) . ?
Sn1 Cl1 2.451(4) . ?
Cl2 C6 1.735(19) . ?
Cl3 C6 1.796(18) . ?
S1 C1 1.84(2) . ?
S2 C4 1.83(2) . ?
N1 C3 1.45(2) . ?
N1 C2 1.48(2) . ?
N1 C5 1.483(19) . ?
C6 H6 0.9800 . ?
C3 C4 1.53(3) . ?
C3 H3A 0.9700 . ?
C3 H3B 0.9700 . ?
C5 H5A 0.9600 . ?
C5 H5B 0.9600 . ?
C5 H5C 0.9600 . ?
C1 C2 1.50(3) . ?
C1 H1A 0.9700 . ?
C1 H1B 0.9700 . ?
C2 H2A 0.9700 . ?
C2 H2B 0.9700 . ?
C4 H4A 0.9700 . ?
C4 H4B 0.9700 . ?

loop_
_geom_torsion_atom_site_label_1
_geom_torsion_atom_site_label_2
_geom_torsion_atom_site_label_3
_geom_torsion_atom_site_label_4
_geom_torsion
_geom_torsion_site_symmetry_1
_geom_torsion_site_symmetry_2
_geom_torsion_site_symmetry_3
_geom_torsion_site_symmetry_4
_geom_torsion_publ_flag
C9 N2 C8 C7 -169.9(16) . . . . ?
C11 N2 C8 C7 68(2) . . . . ?
Sn2 N2 C8 C7 -54.4(18) . . . . ?
C8 N2 C9 C10 65(2) . . . . ?
C11 N2 C9 C10 -173.6(17) . . . . ?
Sn2 N2 C9 C10 -49.8(18) . . . . ?
N2 C8 C7 S3 56(2) . . . . ?
Sn2 S3 C7 C8 -25.7(15) . . . . ?
N2 C9 C10 S4 53(2) . . . . ?
Sn2 S4 C10 C9 -24.8(15) . . . . ?
C2 N1 C3 C4 -70.7(17) . . . . ?
C5 N1 C3 C4 169.1(15) . . . . ?
Sn1 N1 C3 C4 44.7(16) . . . . ?
Sn1 S1 C1 C2 28.0(17) . . . . ?
C3 N1 C2 C1 171.8(16) . . . . ?
C5 N1 C2 C1 -68.5(19) . . . . ?
Sn1 N1 C2 C1 54.3(18) . . . . ?
S1 C1 C2 N1 -58(2) . . . . ?
N1 C3 C4 S2 -50.5(19) . . . . ?
Sn1 S2 C4 C3 27.0(14) . . . . ?
